data_7103753
loop_
_publ_author_name
'John D. Kennedy'
'Neil J. Bullen'
'Andreas Franken'
'Colin A. Kilner'

_publ_section_title
;
Polyhedral monocarbaborane chemistry. Routes to
neutral, monoanionic and dianionic carbo-carbaborane-rods.
;
_journal_name_full 'Chemical communications (Cambridge, England)'
_journal_paper_doi 10.1039/b303589a
_journal_year 2003
_chemical_formula_sum 'C19 H24 B9 N'
_chemical_formula_weight 363.68
_space_group_IT_number 14
_symmetry_cell_setting monoclinic
_symmetry_space_group_name_Hall '-P 2ybc'
_symmetry_space_group_name_H-M 'P 1 21/c 1'
_atom_sites_solution_hydrogens geom
_atom_sites_solution_primary direct
_atom_sites_solution_secondary difmap
_audit_creation_method SHELXL-97
_cell_angle_alpha 90.00
_cell_angle_beta 97.2720(10)
_cell_angle_gamma 90.00
_cell_formula_units_Z 4
_cell_length_a 9.9181(2)
_cell_length_b 10.8545(3)
_cell_length_c 19.3643(4)
_cell_measurement_temperature 150(2)
_cell_volume 2067.91(8)
_computing_cell_refinement 'DENZO-SMN (Otwinowski & Minor, 1996)'
_computing_data_collection 'COLLECT (Nonius, 1999)'
_computing_data_reduction 'DENZO-SMN (Otwinowski & Minor, 1996)'
_computing_molecular_graphics
;
ORTEP3 for Windows (Farrugia, 1997) 
XSeed (Barbour, 2001)
;
_computing_publication_material 'WC (Thornton-Pett, 2000)'
_computing_structure_refinement 'SHELXL-97 (Sheldrick, 1997)'
_computing_structure_solution 'SHELXS-97 (Sheldrick, 1990)'
_diffrn_ambient_temperature 150(2)
_diffrn_detector_area_resol_mean 9.091
_diffrn_measured_fraction_theta_full 0.997
_diffrn_measured_fraction_theta_max 0.997
_diffrn_measurement_device_type 'Nonius KappaCCD area detector diffractometer'
_diffrn_measurement_method
;
Detector set at 30mm from sample with different 2theta offsets 
1 degree phi exposures for chi=0 degree settings
1 degree omega exposures for chi=90 degree settings
;
_diffrn_radiation_monochromator graphite
_diffrn_radiation_source 'fine-focus sealed tube'
_diffrn_radiation_type MoK\a
_diffrn_radiation_wavelength 0.71073
_diffrn_reflns_av_R_equivalents 0.0533
_diffrn_reflns_av_sigmaI/netI 0.0390
_diffrn_reflns_limit_h_max 12
_diffrn_reflns_limit_h_min -12
_diffrn_reflns_limit_k_max 13
_diffrn_reflns_limit_k_min -13
_diffrn_reflns_limit_l_max 23
_diffrn_reflns_limit_l_min -23
_diffrn_reflns_number 18031
_diffrn_reflns_theta_full 26.00
_diffrn_reflns_theta_max 26.00
_diffrn_reflns_theta_min 2.79
_exptl_absorpt_coefficient_mu 0.060
_exptl_absorpt_correction_T_max 0.9862
_exptl_absorpt_correction_T_min 0.9821
_exptl_absorpt_correction_type multi-scan
_exptl_absorpt_process_details
;
Using multiple and symmetry-related data measurements via the program SORTAV
See R.H. Blessing, Acta Cryst (1995), A51, 33-38 
;
_exptl_crystal_colour colourless
_exptl_crystal_density_diffrn 1.168
_exptl_crystal_density_method 'not measured'
_exptl_crystal_description prism
_exptl_crystal_F_000 760
_exptl_crystal_size_max 0.30
_exptl_crystal_size_mid 0.26
_exptl_crystal_size_min 0.23
_refine_diff_density_max 0.209
_refine_diff_density_min -0.170
_refine_diff_density_rms 0.045
_refine_ls_extinction_coef 0.017(4)
_refine_ls_extinction_expression Fc^*^=kFc[1+0.001xFc^2^\l^3^/sin(2\q)]^-1/4^
_refine_ls_extinction_method SHELXL
_refine_ls_goodness_of_fit_ref 1.032
_refine_ls_hydrogen_treatment mixed
_refine_ls_matrix_type full
_refine_ls_number_parameters 359
_refine_ls_number_reflns 4053
_refine_ls_number_restraints 0
_refine_ls_restrained_S_all 1.032
_refine_ls_R_factor_all 0.0521
_refine_ls_R_factor_gt 0.0431
_refine_ls_shift/su_max 0.001
_refine_ls_shift/su_mean 0.000
_refine_ls_structure_factor_coef Fsqd
_refine_ls_weighting_details 'calc w=1/[\s^2^(Fo^2^)+(0.0628P)^2^+0.3676P] where P=(Fo^2^+2Fc^2^)/3'
_refine_ls_weighting_scheme calc
_refine_ls_wR_factor_gt 0.1106
_refine_ls_wR_factor_ref 0.1183
_reflns_number_gt 3363
_reflns_number_total 4053
_reflns_threshold_expression >2sigma(I)
_cod_data_source_file b303589a.txt
_cod_data_source_block njb79
_cod_original_sg_symbol_H-M P21/c
_cod_database_code 7103753

loop_
_symmetry_equiv_pos_as_xyz
'x, y, z'
'-x, y+1/2, -z+1/2'
'-x, -y, -z'
'x, -y-1/2, z-1/2'

loop_
_atom_site_label
_atom_site_type_symbol
_atom_site_fract_x
_atom_site_fract_y
_atom_site_fract_z
_atom_site_U_iso_or_equiv
_atom_site_adp_type
_atom_site_occupancy
_atom_site_symmetry_multiplicity
_atom_site_calc_flag
_atom_site_refinement_flags
_atom_site_disorder_assembly
_atom_site_disorder_group
N60 N 0.61664(10) 0.35458(9) 0.23839(5) 0.0317(3) Uani 1 1 d . . .
C1 C 0.29402(13) 0.27873(11) 0.33836(6) 0.0326(3) Uani 1 1 d . . .
C11 C 0.15135(13) 0.23620(11) 0.32046(6) 0.0332(3) Uani 1 1 d . . .
C12 C 0.06527(13) 0.23177(12) 0.37210(7) 0.0363(3) Uani 1 1 d . . .
C13 C -0.06610(13) 0.18774(13) 0.35710(7) 0.0397(3) Uani 1 1 d . . .
C14 C -0.11313(14) 0.14550(13) 0.29110(7) 0.0421(3) Uani 1 1 d . . .
C15 C -0.02856(14) 0.15001(14) 0.23933(7) 0.0428(3) Uani 1 1 d . . .
C16 C 0.10239(14) 0.19634(12) 0.25358(7) 0.0383(3) Uani 1 1 d . . .
C61 C 0.55023(14) 0.31916(13) 0.17653(7) 0.0411(3) Uani 1 1 d . . .
C62 C 0.60755(15) 0.32916(14) 0.11555(7) 0.0429(3) Uani 1 1 d . . .
C63 C 0.73779(13) 0.37620(12) 0.11644(6) 0.0348(3) Uani 1 1 d . . .
C64 C 0.80428(13) 0.41400(12) 0.18024(7) 0.0359(3) Uani 1 1 d . . .
C65 C 0.74271(13) 0.40268(12) 0.23969(7) 0.0343(3) Uani 1 1 d . . .
C66 C 0.80433(14) 0.38645(14) 0.05067(7) 0.0400(3) Uani 1 1 d . . .
C67 C 0.93885(13) 0.31860(12) 0.05568(6) 0.0347(3) Uani 1 1 d . . .
C68 C 0.94240(16) 0.19059(13) 0.05080(7) 0.0422(3) Uani 1 1 d . . .
C69 C 1.06542(17) 0.12887(15) 0.05710(7) 0.0490(4) Uani 1 1 d . . .
C70 C 1.18703(16) 0.19289(16) 0.06722(7) 0.0492(4) Uani 1 1 d . . .
C71 C 1.18480(15) 0.32005(15) 0.07182(7) 0.0466(4) Uani 1 1 d . . .
C72 C 1.06124(14) 0.38217(13) 0.06645(7) 0.0392(3) Uani 1 1 d . . .
B2 B 0.42621(14) 0.22025(13) 0.31020(7) 0.0317(3) Uani 1 1 d . . .
B3 B 0.37227(15) 0.38273(13) 0.29921(7) 0.0336(3) Uani 1 1 d . . .
B4 B 0.34534(15) 0.38878(14) 0.39137(8) 0.0362(3) Uani 1 1 d . . .
B5 B 0.39914(15) 0.22698(13) 0.40221(7) 0.0338(3) Uani 1 1 d . . .
B6 B 0.54930(14) 0.34190(13) 0.30611(7) 0.0322(3) Uani 1 1 d . . .
B7 B 0.49363(16) 0.46058(14) 0.36280(8) 0.0373(3) Uani 1 1 d . . .
B8 B 0.51192(15) 0.35025(14) 0.43547(7) 0.0370(3) Uani 1 1 d . . .
B9 B 0.56964(15) 0.23036(14) 0.37793(7) 0.0345(3) Uani 1 1 d . . .
B10 B 0.63652(16) 0.37525(14) 0.38480(7) 0.0366(3) Uani 1 1 d . . .
H2 H 0.4149(13) 0.1429(14) 0.2710(7) 0.039(4) Uiso 1 1 d . . .
H3 H 0.3188(13) 0.4261(13) 0.2519(7) 0.036(3) Uiso 1 1 d . . .
H4 H 0.2661(14) 0.4413(14) 0.4163(7) 0.043(4) Uiso 1 1 d . . .
H5 H 0.3643(13) 0.1488(13) 0.4379(7) 0.038(4) Uiso 1 1 d . . .
H7 H 0.5002(15) 0.5646(15) 0.3616(7) 0.051(4) Uiso 1 1 d . . .
H8 H 0.5344(13) 0.3633(12) 0.4958(7) 0.031(3) Uiso 1 1 d . . .
H9 H 0.6359(14) 0.1436(14) 0.3889(7) 0.044(4) Uiso 1 1 d . . .
H10 H 0.7434(15) 0.4051(14) 0.3977(7) 0.044(4) Uiso 1 1 d . . .
H12 H 0.0988(14) 0.2607(13) 0.4192(8) 0.038(4) Uiso 1 1 d . . .
H13 H -0.1262(15) 0.1855(14) 0.3935(8) 0.047(4) Uiso 1 1 d . . .
H14 H -0.2071(16) 0.1154(14) 0.2808(7) 0.047(4) Uiso 1 1 d . . .
H15 H -0.0596(15) 0.1229(15) 0.1927(8) 0.052(4) Uiso 1 1 d . . .
H16 H 0.1629(15) 0.2008(13) 0.2170(8) 0.040(4) Uiso 1 1 d . . .
H61 H 0.4581(16) 0.2859(14) 0.1782(8) 0.043(4) Uiso 1 1 d . . .
H62 H 0.5534(16) 0.3040(15) 0.0726(9) 0.052(4) Uiso 1 1 d . . .
H64 H 0.8960(15) 0.4474(15) 0.1849(7) 0.045(4) Uiso 1 1 d . . .
H65 H 0.7890(14) 0.4262(14) 0.2862(7) 0.041(4) Uiso 1 1 d . . .
H66A H 0.7410(15) 0.3533(15) 0.0107(8) 0.045(4) Uiso 1 1 d . . .
H66B H 0.8205(14) 0.4749(15) 0.0429(7) 0.044(4) Uiso 1 1 d . . .
H68 H 0.8561(16) 0.1469(15) 0.0432(8) 0.049(4) Uiso 1 1 d . . .
H69 H 1.0651(17) 0.0372(18) 0.0542(8) 0.063(5) Uiso 1 1 d . . .
H70 H 1.2802(17) 0.1486(16) 0.0706(9) 0.059(5) Uiso 1 1 d . . .
H71 H 1.2739(17) 0.3715(16) 0.0801(8) 0.059(5) Uiso 1 1 d . . .
H72 H 1.0597(15) 0.4713(16) 0.0693(8) 0.049(4) Uiso 1 1 d . . .

loop_
_atom_site_aniso_label
_atom_site_aniso_U_11
_atom_site_aniso_U_22
_atom_site_aniso_U_33
_atom_site_aniso_U_23
_atom_site_aniso_U_13
_atom_site_aniso_U_12
N60 0.0347(6) 0.0283(5) 0.0336(5) -0.0006(4) 0.0110(4) -0.0018(4)
C1 0.0341(7) 0.0320(6) 0.0336(6) 0.0005(5) 0.0114(5) 0.0013(5)
C11 0.0323(6) 0.0320(7) 0.0362(6) 0.0034(5) 0.0079(5) 0.0027(5)
C12 0.0350(7) 0.0394(7) 0.0358(7) 0.0015(5) 0.0093(5) 0.0013(5)
C13 0.0335(7) 0.0421(8) 0.0450(7) 0.0063(6) 0.0109(6) 0.0011(6)
C14 0.0338(7) 0.0402(8) 0.0514(8) 0.0069(6) 0.0026(6) -0.0004(6)
C15 0.0439(8) 0.0448(8) 0.0385(7) 0.0011(6) -0.0001(6) 0.0020(6)
C16 0.0396(7) 0.0407(7) 0.0357(7) 0.0041(5) 0.0094(6) 0.0029(6)
C61 0.0396(7) 0.0475(8) 0.0375(7) -0.0039(6) 0.0106(6) -0.0101(6)
C62 0.0442(8) 0.0513(8) 0.0345(7) -0.0051(6) 0.0099(6) -0.0077(6)
C63 0.0400(7) 0.0303(6) 0.0362(6) 0.0036(5) 0.0126(5) 0.0041(5)
C64 0.0350(7) 0.0353(7) 0.0392(7) 0.0018(5) 0.0114(5) -0.0014(5)
C65 0.0343(7) 0.0332(7) 0.0365(7) -0.0002(5) 0.0088(5) -0.0026(5)
C66 0.0426(8) 0.0445(8) 0.0351(7) 0.0065(6) 0.0137(6) 0.0050(6)
C67 0.0418(7) 0.0379(7) 0.0262(6) 0.0024(5) 0.0114(5) 0.0031(5)
C68 0.0507(8) 0.0400(8) 0.0364(7) -0.0010(5) 0.0078(6) -0.0005(6)
C69 0.0658(10) 0.0413(8) 0.0398(7) -0.0019(6) 0.0060(7) 0.0132(7)
C70 0.0513(9) 0.0611(10) 0.0358(7) 0.0024(6) 0.0077(6) 0.0186(7)
C71 0.0414(8) 0.0616(10) 0.0372(7) 0.0045(6) 0.0071(6) 0.0000(7)
C72 0.0463(8) 0.0389(8) 0.0340(6) 0.0022(5) 0.0116(6) 0.0001(6)
B2 0.0326(7) 0.0296(7) 0.0344(7) 0.0004(6) 0.0098(6) -0.0006(6)
B3 0.0365(7) 0.0300(7) 0.0363(7) 0.0005(6) 0.0117(6) 0.0014(6)
B4 0.0402(8) 0.0331(8) 0.0375(7) -0.0016(6) 0.0138(6) 0.0005(6)
B5 0.0357(8) 0.0332(7) 0.0340(7) 0.0003(6) 0.0102(6) -0.0011(6)
B6 0.0343(7) 0.0300(7) 0.0344(7) -0.0003(5) 0.0119(6) -0.0016(5)
B7 0.0451(8) 0.0303(7) 0.0387(7) -0.0036(6) 0.0148(6) -0.0033(6)
B8 0.0420(8) 0.0367(8) 0.0339(7) -0.0024(6) 0.0106(6) -0.0044(6)
B9 0.0336(7) 0.0358(8) 0.0351(7) 0.0022(6) 0.0082(6) -0.0007(6)
B10 0.0390(8) 0.0370(8) 0.0352(7) -0.0024(6) 0.0100(6) -0.0052(6)

loop_
_atom_type_symbol
_atom_type_description
_atom_type_scat_dispersion_real
_atom_type_scat_dispersion_imag
_atom_type_scat_source
C C 0.0033 0.0016 'International Tables Vol C Tables 4.2.6.8 and 6.1.1.4'
H H 0.0000 0.0000 'International Tables Vol C Tables 4.2.6.8 and 6.1.1.4'
N N 0.0061 0.0033 'International Tables Vol C Tables 4.2.6.8 and 6.1.1.4'
B B 0.0013 0.0007 'International Tables Vol C Tables 4.2.6.8 and 6.1.1.4'

loop_
_geom_angle_atom_site_label_1
_geom_angle_atom_site_label_2
_geom_angle_atom_site_label_3
_geom_angle
_geom_angle_site_symmetry_1
_geom_angle_site_symmetry_3
_geom_angle_publ_flag
C61 N60 C65 118.25(10) . . ?
C61 N60 B6 120.78(10) . . ?
C65 N60 B6 120.97(10) . . ?
C11 C1 B2 126.12(11) . . ?
C11 C1 B3 127.46(11) . . ?
B2 C1 B3 69.90(8) . . ?
C11 C1 B5 125.02(10) . . ?
B2 C1 B5 69.39(9) . . ?
B3 C1 B5 107.52(10) . . ?
C11 C1 B4 126.29(10) . . ?
B2 C1 B4 107.56(10) . . ?
B3 C1 B4 69.47(9) . . ?
B5 C1 B4 69.47(9) . . ?
C16 C11 C12 118.85(12) . . ?
C16 C11 C1 121.49(11) . . ?
C12 C11 C1 119.62(11) . . ?
C13 C12 C11 120.44(12) . . ?
C13 C12 H12 120.3(8) . . ?
C11 C12 H12 119.2(8) . . ?
C14 C13 C12 120.49(12) . . ?
C14 C13 H13 119.5(9) . . ?
C12 C13 H13 120.0(9) . . ?
C13 C14 C15 119.50(13) . . ?
C13 C14 H14 119.8(8) . . ?
C15 C14 H14 120.6(8) . . ?
C14 C15 C16 120.37(13) . . ?
C14 C15 H15 121.1(9) . . ?
C16 C15 H15 118.5(9) . . ?
C15 C16 C11 120.32(12) . . ?
C15 C16 H16 120.9(9) . . ?
C11 C16 H16 118.7(9) . . ?
N60 C61 C62 122.06(12) . . ?
N60 C61 H61 115.1(9) . . ?
C62 C61 H61 122.8(9) . . ?
C61 C62 C63 120.19(13) . . ?
C61 C62 H62 117.9(9) . . ?
C63 C62 H62 121.9(9) . . ?
C64 C63 C62 117.20(11) . . ?
C64 C63 C66 121.33(12) . . ?
C62 C63 C66 121.47(12) . . ?
C65 C64 C63 120.52(12) . . ?
C65 C64 H64 117.7(8) . . ?
C63 C64 H64 121.8(8) . . ?
N60 C65 C64 121.76(12) . . ?
N60 C65 H65 115.9(8) . . ?
C64 C65 H65 122.3(8) . . ?
C63 C66 C67 112.65(11) . . ?
C63 C66 H66A 109.1(8) . . ?
C67 C66 H66A 109.6(9) . . ?
C63 C66 H66B 107.2(8) . . ?
C67 C66 H66B 108.9(9) . . ?
H66A C66 H66B 109.3(12) . . ?
C72 C67 C68 118.46(13) . . ?
C72 C67 C66 120.90(12) . . ?
C68 C67 C66 120.63(12) . . ?
C69 C68 C67 120.42(14) . . ?
C69 C68 H68 121.8(9) . . ?
C67 C68 H68 117.8(9) . . ?
C68 C69 C70 120.81(14) . . ?
C68 C69 H69 118.8(10) . . ?
C70 C69 H69 120.4(10) . . ?
C71 C70 C69 119.29(14) . . ?
C71 C70 H70 118.7(10) . . ?
C69 C70 H70 122.0(10) . . ?
C70 C71 C72 119.99(14) . . ?
C70 C71 H71 121.7(9) . . ?
C72 C71 H71 118.3(9) . . ?
C67 C72 C71 121.02(14) . . ?
C67 C72 H72 119.0(9) . . ?
C71 C72 H72 120.0(9) . . ?
C1 B2 B6 108.06(10) . . ?
C1 B2 B9 109.20(10) . . ?
B6 B2 B9 60.96(8) . . ?
C1 B2 B5 55.34(8) . . ?
B6 B2 B5 101.31(9) . . ?
B9 B2 B5 59.55(8) . . ?
C1 B2 B3 55.05(7) . . ?
B6 B2 B3 58.99(8) . . ?
B9 B2 B3 102.41(10) . . ?
B5 B2 B3 89.88(9) . . ?
C1 B2 H2 120.3(7) . . ?
B6 B2 H2 121.7(7) . . ?
B9 B2 H2 122.3(7) . . ?
B5 B2 H2 131.9(7) . . ?
B3 B2 H2 129.1(7) . . ?
C1 B3 B6 108.41(10) . . ?
C1 B3 B7 108.89(10) . . ?
B6 B3 B7 60.52(8) . . ?
C1 B3 B4 55.33(8) . . ?
B6 B3 B4 101.36(10) . . ?
B7 B3 B4 59.40(8) . . ?
C1 B3 B2 55.05(7) . . ?
B6 B3 B2 59.38(8) . . ?
B7 B3 B2 102.03(10) . . ?
B4 B3 B2 89.88(9) . . ?
C1 B3 H3 118.7(7) . . ?
B6 B3 H3 121.9(7) . . ?
B7 B3 H3 124.8(7) . . ?
B4 B3 H3 132.5(7) . . ?
B2 B3 H3 127.2(7) . . ?
C1 B4 B8 108.93(10) . . ?
C1 B4 B7 109.07(10) . . ?
B8 B4 B7 61.03(8) . . ?
C1 B4 B3 55.21(8) . . ?
B8 B4 B3 102.33(9) . . ?
B7 B4 B3 59.72(8) . . ?
C1 B4 B5 55.24(8) . . ?
B8 B4 B5 59.43(8) . . ?
B7 B4 B5 102.15(10) . . ?
B3 B4 B5 90.05(9) . . ?
C1 B4 H4 117.7(7) . . ?
B8 B4 H4 124.0(7) . . ?
B7 B4 H4 123.4(7) . . ?
B3 B4 H4 128.9(7) . . ?
B5 B4 H4 129.9(7) . . ?
C1 B5 B8 109.00(11) . . ?
C1 B5 B9 109.13(10) . . ?
B8 B5 B9 61.46(8) . . ?
C1 B5 B2 55.27(7) . . ?
B8 B5 B2 102.42(9) . . ?
B9 B5 B2 59.55(8) . . ?
C1 B5 B4 55.29(8) . . ?
B8 B5 B4 59.47(8) . . ?
B9 B5 B4 102.58(10) . . ?
B2 B5 B4 90.19(9) . . ?
C1 B5 H5 119.5(7) . . ?
B8 B5 H5 122.7(7) . . ?
B9 B5 H5 121.4(7) . . ?
B2 B5 H5 129.2(7) . . ?
B4 B5 H5 130.9(7) . . ?
N60 B6 B10 121.08(11) . . ?
N60 B6 B3 115.84(10) . . ?
B10 B6 B3 113.37(10) . . ?
N60 B6 B2 117.88(10) . . ?
B10 B6 B2 112.81(10) . . ?
B3 B6 B2 61.63(8) . . ?
N60 B6 B7 129.94(10) . . ?
B10 B6 B7 57.73(8) . . ?
B3 B6 B7 60.23(8) . . ?
B2 B6 B7 103.42(9) . . ?
N60 B6 B9 132.94(11) . . ?
B10 B6 B9 57.63(8) . . ?
B3 B6 B9 103.37(9) . . ?
B2 B6 B9 59.66(8) . . ?
B7 B6 B9 91.28(9) . . ?
B10 B7 B4 111.84(11) . . ?
B10 B7 B3 112.07(10) . . ?
B4 B7 B3 60.88(8) . . ?
B10 B7 B6 57.31(8) . . ?
B4 B7 B6 101.50(10) . . ?
B3 B7 B6 59.24(8) . . ?
B10 B7 B8 57.02(8) . . ?
B4 B7 B8 59.44(8) . . ?
B3 B7 B8 102.02(10) . . ?
B6 B7 B8 89.58(9) . . ?
B10 B7 H7 120.0(8) . . ?
B4 B7 H7 119.1(7) . . ?
B3 B7 H7 119.0(8) . . ?
B6 B7 H7 132.1(7) . . ?
B8 B7 H7 131.7(7) . . ?
B10 B8 B5 112.07(10) . . ?
B10 B8 B4 112.27(11) . . ?
B5 B8 B4 61.10(8) . . ?
B10 B8 B7 57.40(8) . . ?
B5 B8 B7 102.27(10) . . ?
B4 B8 B7 59.53(8) . . ?
B10 B8 B9 57.32(8) . . ?
B5 B8 B9 59.34(8) . . ?
B4 B8 B9 102.23(10) . . ?
B7 B8 B9 90.30(9) . . ?
B10 B8 H8 119.9(6) . . ?
B5 B8 H8 118.4(6) . . ?
B4 B8 H8 119.3(6) . . ?
B7 B8 H8 132.3(7) . . ?
B9 B8 H8 130.7(6) . . ?
B10 B9 B5 111.40(11) . . ?
B10 B9 B2 111.98(11) . . ?
B5 B9 B2 60.90(8) . . ?
B10 B9 B6 57.00(8) . . ?
B5 B9 B6 101.15(10) . . ?
B2 B9 B6 59.38(8) . . ?
B10 B9 B8 56.73(8) . . ?
B5 B9 B8 59.20(8) . . ?
B2 B9 B8 101.77(10) . . ?
B6 B9 B8 88.84(9) . . ?
B10 B9 H9 122.1(7) . . ?
B5 B9 H9 117.7(7) . . ?
B2 B9 H9 117.4(7) . . ?
B6 B9 H9 133.1(7) . . ?
B8 B9 H9 132.6(7) . . ?
B6 B10 B8 99.20(10) . . ?
B6 B10 B7 64.95(9) . . ?
B8 B10 B7 65.58(9) . . ?
B6 B10 B9 65.37(9) . . ?
B8 B10 B9 65.95(9) . . ?
B7 B10 B9 100.31(10) . . ?
B6 B10 H10 129.1(7) . . ?
B8 B10 H10 131.7(7) . . ?
B7 B10 H10 129.9(8) . . ?
B9 B10 H10 129.8(8) . . ?

loop_
_geom_bond_atom_site_label_1
_geom_bond_atom_site_label_2
_geom_bond_distance
_geom_bond_site_symmetry_2
_geom_bond_publ_flag
N60 C61 1.3480(17) . ?
N60 C65 1.3523(16) . ?
N60 B6 1.5511(16) . ?
C1 C11 1.4870(17) . ?
C1 B2 1.6125(17) . ?
C1 B3 1.6125(18) . ?
C1 B5 1.6140(19) . ?
C1 B4 1.6149(19) . ?
C11 C16 1.3932(18) . ?
C11 C12 1.3955(17) . ?
C12 C13 1.3837(19) . ?
C12 H12 0.982(15) . ?
C13 C14 1.382(2) . ?
C13 H13 0.980(15) . ?
C14 C15 1.387(2) . ?
C14 H14 0.984(15) . ?
C15 C16 1.388(2) . ?
C15 H15 0.962(16) . ?
C16 H16 0.986(15) . ?
C61 C62 1.3781(19) . ?
C61 H61 0.987(15) . ?
C62 C63 1.3871(19) . ?
C62 H62 0.971(17) . ?
C63 C64 1.3868(18) . ?
C63 C66 1.5108(17) . ?
C64 C65 1.3753(17) . ?
C64 H64 0.972(15) . ?
C65 H65 0.992(14) . ?
C66 C67 1.5163(18) . ?
C66 H66A 1.000(15) . ?
C66 H66B 0.988(16) . ?
C67 C72 1.3889(19) . ?
C67 C68 1.393(2) . ?
C68 C69 1.384(2) . ?
C68 H68 0.973(16) . ?
C69 C70 1.384(2) . ?
C69 H69 0.997(19) . ?
C70 C71 1.383(2) . ?
C70 H70 1.036(17) . ?
C71 C72 1.391(2) . ?
C71 H71 1.041(17) . ?
C72 H72 0.970(17) . ?
B2 B6 1.807(2) . ?
B2 B9 1.812(2) . ?
B2 B5 1.8366(19) . ?
B2 B3 1.847(2) . ?
B2 H2 1.128(14) . ?
B3 B6 1.799(2) . ?
B3 B7 1.818(2) . ?
B3 B4 1.839(2) . ?
B3 H3 1.104(13) . ?
B4 B8 1.810(2) . ?
B4 B7 1.812(2) . ?
B4 B5 1.840(2) . ?
B4 H4 1.128(14) . ?
B5 B8 1.809(2) . ?
B5 B9 1.812(2) . ?
B5 H5 1.173(14) . ?
B6 B10 1.694(2) . ?
B6 B7 1.823(2) . ?
B6 B9 1.836(2) . ?
B7 B10 1.701(2) . ?
B7 B8 1.839(2) . ?
B7 H7 1.132(17) . ?
B8 B10 1.694(2) . ?
B8 B9 1.850(2) . ?
B8 H8 1.170(13) . ?
B9 B10 1.706(2) . ?
B9 H9 1.153(15) . ?
B10 H10 1.106(14) . ?
